data_4083282
loop_
_publ_author_name
'Milde, Bianca'
'Packheiser, Rico'
'Hildebrandt, Stefanie'
'Schaarschmidt, Dieter'
'R\"uffer, Tobias'
'Lang, Heinrich'

_publ_section_title
;
 Imidazole Phosphines: Synthesis, Reaction Chemistry, and Their Use in
 SuzukiC,CCross-Coupling Reactions
;
_journal_issue 9
_journal_name_full Organometallics
_journal_page_first 3661
_journal_paper_doi 10.1021/om300145d
_journal_volume 31
_journal_year 2012
_chemical_formula_moiety '2(C74 H56 Fe P4 Pt), C H Cl3'
_chemical_formula_sum 'C149 H113 Cl3 Fe2 P8 Pt2'
_chemical_formula_weight 2759.37
_chemical_name_systematic
;
 ?
;
_space_group_IT_number 15
_symmetry_cell_setting monoclinic
_symmetry_space_group_name_Hall '-C 2yc'
_symmetry_space_group_name_H-M 'C 1 2/c 1'
_atom_sites_solution_hydrogens geom
_atom_sites_solution_primary direct
_atom_sites_solution_secondary difmap
_audit_creation_method SHELXL-97
_cell_angle_alpha 90.00
_cell_angle_beta 98.492(2)
_cell_angle_gamma 90.00
_cell_formula_units_Z 4
_cell_length_a 40.6012(7)
_cell_length_b 10.5638(3)
_cell_length_c 28.5311(6)
_cell_measurement_reflns_used 8768
_cell_measurement_temperature 100
_cell_measurement_theta_max 61.9999
_cell_measurement_theta_min 3.4303
_cell_volume 12102.9(5)
_computing_cell_refinement
;
CrysAlis RED, Oxford Diffraction Ltd.,
Version 1.171.32.5 (release 08-05-2007 CrysAlis171 .NET)
(compiled May  8 2007,13:10:02)
;
_computing_data_collection
;
CrysAlis CCD, Oxford Diffraction Ltd.,
Version 1.171.32.5 (release 08-05-2007 CrysAlis171 .NET)
(compiled May  8 2007,13:10:02)
;
_computing_data_reduction
;
CrysAlis RED, Oxford Diffraction Ltd.,
Version 1.171.32.5 (release 08-05-2007 CrysAlis171 .NET)
(compiled May  8 2007,13:10:02)
;
_computing_structure_refinement 'SHELXL-97 (Sheldrick, 1997)'
_computing_structure_solution 'SHELXL-97 (Sheldrick, 1997)'
_diffrn_ambient_temperature 100
_diffrn_measured_fraction_theta_full 0.992
_diffrn_measured_fraction_theta_max 0.992
_diffrn_measurement_device_type 'Oxford gemini S'
_diffrn_measurement_method '\w scans'
_diffrn_radiation_monochromator graphite
_diffrn_radiation_source 'fine-focus sealed tube'
_diffrn_radiation_type CuK\a
_diffrn_radiation_wavelength 1.54184
_diffrn_reflns_av_R_equivalents 0.0627
_diffrn_reflns_av_sigmaI/netI 0.0857
_diffrn_reflns_limit_h_max 46
_diffrn_reflns_limit_h_min -42
_diffrn_reflns_limit_k_max 9
_diffrn_reflns_limit_k_min -11
_diffrn_reflns_limit_l_max 31
_diffrn_reflns_limit_l_min -32
_diffrn_reflns_number 36140
_diffrn_reflns_theta_full 61.80
_diffrn_reflns_theta_max 61.80
_diffrn_reflns_theta_min 4.09
_diffrn_standards_decay_% 0
_diffrn_standards_interval_count 50
_diffrn_standards_interval_time 5
_diffrn_standards_number 2
_exptl_absorpt_coefficient_mu 8.131
_exptl_absorpt_correction_T_max 1.00000
_exptl_absorpt_correction_T_min 0.64472
_exptl_absorpt_correction_type multi-scan
_exptl_absorpt_process_details
;
CrysAlis RED, Oxford Diffraction Ltd.,
Version 1.171.32.5 (release 08-05-2007 CrysAlis171 .NET)
(compiled May  8 2007,13:10:02)
Empirical absorption correction using spherical harmonics,
 implemented in SCALE3 ABSPACK scaling algorithm.
;
_exptl_crystal_colour yellow
_exptl_crystal_density_diffrn 1.514
_exptl_crystal_density_method 'not measured'
_exptl_crystal_description plate
_exptl_crystal_F_000 5544
_exptl_crystal_size_max 0.15
_exptl_crystal_size_mid 0.05
_exptl_crystal_size_min 0.01
_refine_diff_density_max 2.568
_refine_diff_density_min -1.389
_refine_diff_density_rms 0.115
_refine_ls_extinction_method none
_refine_ls_goodness_of_fit_ref 0.884
_refine_ls_hydrogen_treatment constr
_refine_ls_matrix_type full
_refine_ls_number_parameters 745
_refine_ls_number_reflns 9392
_refine_ls_number_restraints 21
_refine_ls_restrained_S_all 0.884
_refine_ls_R_factor_all 0.0727
_refine_ls_R_factor_gt 0.0409
_refine_ls_shift/su_max 0.002
_refine_ls_shift/su_mean 0.000
_refine_ls_structure_factor_coef Fsqd
_refine_ls_weighting_details 'calc w=1/[\s^2^(Fo^2^)+(0.0530P)^2^+0.0000P] where P=(Fo^2^+2Fc^2^)/3'
_refine_ls_weighting_scheme calc
_refine_ls_wR_factor_gt 0.0890
_refine_ls_wR_factor_ref 0.0980
_reflns_number_gt 6136
_reflns_number_total 9392
_reflns_threshold_expression >2sigma(I)
_cod_data_source_file stef04.cif
_cod_data_source_block stef04
_cod_original_sg_symbol_H-M C2/c
_cod_database_code 4083282

loop_
_symmetry_equiv_pos_as_xyz
'x, y, z'
'-x, y, -z+1/2'
'x+1/2, y+1/2, z'
'-x+1/2, y+1/2, -z+1/2'
'-x, -y, -z'
'x, -y, z-1/2'
'-x+1/2, -y+1/2, -z'
'x+1/2, -y+1/2, z-1/2'

loop_
_atom_site_label
_atom_site_type_symbol
_atom_site_fract_x
_atom_site_fract_y
_atom_site_fract_z
_atom_site_U_iso_or_equiv
_atom_site_adp_type
_atom_site_occupancy
_atom_site_symmetry_multiplicity
_atom_site_calc_flag
_atom_site_refinement_flags
C1 C 0.66214(16) 0.9312(6) 0.5621(2) 0.0229(14) Uani 1 1 d .
C2 C 0.64843(15) 0.8059(7) 0.5582(2) 0.0268(15) Uani 1 1 d .
H2 H 0.6365 0.7669 0.5796 0.032 Uiso 1 1 calc R
C3 C 0.65630(16) 0.7528(7) 0.5160(2) 0.0286(16) Uani 1 1 d .
H3 H 0.6506 0.6715 0.5052 0.034 Uiso 1 1 calc R
C4 C 0.67409(17) 0.8405(7) 0.4927(2) 0.0325(17) Uani 1 1 d .
H4 H 0.6820 0.8282 0.4640 0.039 Uiso 1 1 calc R
C5 C 0.67783(16) 0.9507(6) 0.5208(2) 0.0266(15) Uani 1 1 d .
H5 H 0.6887 1.0242 0.5137 0.032 Uiso 1 1 calc R
C6 C 0.73978(16) 0.8583(6) 0.6037(2) 0.0209(14) Uani 1 1 d .
C7 C 0.72035(16) 0.7761(6) 0.6273(2) 0.0264(16) Uani 1 1 d .
H7 H 0.7106 0.7953 0.6539 0.032 Uiso 1 1 calc R
C8 C 0.71838(16) 0.6557(6) 0.6023(2) 0.0267(16) Uani 1 1 d .
H8 H 0.7075 0.5832 0.6105 0.032 Uiso 1 1 calc R
C9 C 0.73603(16) 0.6689(7) 0.5631(2) 0.0278(15) Uani 1 1 d .
H9 H 0.7383 0.6066 0.5407 0.033 Uiso 1 1 calc R
C10 C 0.74951(16) 0.7913(6) 0.5635(2) 0.0251(15) Uani 1 1 d .
H10 H 0.7624 0.8237 0.5420 0.030 Uiso 1 1 calc R
C11 C 0.62203(19) 1.1166(7) 0.5981(3) 0.041(2) Uani 1 1 d .
C12 C 0.6022(2) 1.1077(7) 0.5552(4) 0.055(3) Uani 1 1 d .
H12 H 0.6096 1.0657 0.5302 0.066 Uiso 1 1 calc R
C13 C 0.5698(2) 1.1637(10) 0.5492(5) 0.080(4) Uani 1 1 d .
H13 H 0.5558 1.1585 0.5203 0.096 Uiso 1 1 calc R
C14 C 0.5597(3) 1.2254(9) 0.5872(5) 0.081(4) Uani 1 1 d .
H14 H 0.5384 1.2602 0.5837 0.097 Uiso 1 1 calc R
C15 C 0.5796(2) 1.2372(9) 0.6292(5) 0.072(3) Uani 1 1 d .
H15 H 0.5725 1.2817 0.6540 0.087 Uiso 1 1 calc R
C16 C 0.6106(2) 1.1822(8) 0.6347(3) 0.055(2) Uani 1 1 d .
H16 H 0.6243 1.1892 0.6637 0.066 Uiso 1 1 calc R
C17 C 0.66325(18) 0.9727(7) 0.6655(2) 0.0311(16) Uani 1 1 d .
C18 C 0.68837(19) 1.0013(6) 0.7027(2) 0.0320(17) Uani 1 1 d .
H18 H 0.7053 1.0566 0.6976 0.038 Uiso 1 1 calc R
C19 C 0.6886(2) 0.9496(7) 0.7469(2) 0.0389(19) Uani 1 1 d .
H19 H 0.7059 0.9678 0.7711 0.047 Uiso 1 1 calc R
C20 C 0.6634(2) 0.8715(8) 0.7554(3) 0.056(3) Uani 1 1 d .
H20 H 0.6634 0.8371 0.7854 0.067 Uiso 1 1 calc R
C21 C 0.6381(2) 0.8438(8) 0.7195(3) 0.055(2) Uani 1 1 d .
H21 H 0.6209 0.7910 0.7255 0.067 Uiso 1 1 calc R
C22 C 0.6378(2) 0.8930(7) 0.6747(3) 0.045(2) Uani 1 1 d .
H22 H 0.6206 0.8728 0.6507 0.054 Uiso 1 1 calc R
C23 C 0.78281(17) 1.0535(6) 0.5842(2) 0.0259(15) Uani 1 1 d .
C24 C 0.81599(18) 1.0179(7) 0.6001(3) 0.0350(18) Uani 1 1 d .
H24 H 0.8219 0.9815 0.6298 0.042 Uiso 1 1 calc R
C25 C 0.84002(19) 1.0386(8) 0.5700(3) 0.0413(19) Uani 1 1 d .
H25 H 0.8621 1.0172 0.5802 0.050 Uiso 1 1 calc R
C26 C 0.8312(2) 1.0893(7) 0.5265(3) 0.043(2) Uani 1 1 d .
H26 H 0.8474 1.1018 0.5070 0.051 Uiso 1 1 calc R
C27 C 0.79856(19) 1.1230(7) 0.5101(3) 0.0351(18) Uani 1 1 d .
H27 H 0.7929 1.1574 0.4800 0.042 Uiso 1 1 calc R
C28 C 0.77431(18) 1.1048(6) 0.5393(2) 0.0277(16) Uani 1 1 d .
H28 H 0.7523 1.1271 0.5286 0.033 Uiso 1 1 calc R
C29 C 0.76981(16) 1.0066(6) 0.6814(2) 0.0236(15) Uani 1 1 d .
C30 C 0.78053(18) 0.8906(7) 0.7001(2) 0.0330(17) Uani 1 1 d .
H30 H 0.7800 0.8201 0.6804 0.040 Uiso 1 1 calc R
C31 C 0.79219(19) 0.8789(8) 0.7483(2) 0.0381(19) Uani 1 1 d .
H31 H 0.7993 0.8006 0.7608 0.046 Uiso 1 1 calc R
C32 C 0.7931(2) 0.9831(8) 0.7775(2) 0.043(2) Uani 1 1 d .
H32 H 0.8002 0.9754 0.8098 0.052 Uiso 1 1 calc R
C33 C 0.7836(2) 1.0968(8) 0.7582(2) 0.045(2) Uani 1 1 d .
H33 H 0.7851 1.1676 0.7778 0.054 Uiso 1 1 calc R
C34 C 0.77188(18) 1.1112(7) 0.7109(2) 0.0344(17) Uani 1 1 d .
H34 H 0.7654 1.1906 0.6987 0.041 Uiso 1 1 calc R
C35 C 0.67713(16) 1.3226(7) 0.6032(2) 0.0230(14) Uani 1 1 d .
C36 C 0.65520(18) 1.4024(6) 0.5991(2) 0.0266(16) Uani 1 1 d .
C37 C 0.62728(17) 1.4870(6) 0.5967(2) 0.0270(16) Uani 1 1 d .
C38 C 0.62186(18) 1.5526(7) 0.6374(2) 0.0308(16) Uani 1 1 d .
H38 H 0.6371 1.5451 0.6649 0.037 Uiso 1 1 calc R
C39 C 0.59402(19) 1.6286(6) 0.6372(3) 0.0335(17) Uani 1 1 d .
H39 H 0.5908 1.6700 0.6650 0.040 Uiso 1 1 calc R
C40 C 0.57076(17) 1.6446(6) 0.5966(2) 0.0302(16) Uani 1 1 d .
C41 C 0.57671(18) 1.5804(7) 0.5561(3) 0.0345(17) Uani 1 1 d .
H41 H 0.5619 1.5906 0.5281 0.041 Uiso 1 1 calc R
C42 C 0.60405(19) 1.5017(7) 0.5562(2) 0.0353(18) Uani 1 1 d .
H42 H 0.6069 1.4581 0.5287 0.042 Uiso 1 1 calc R
C43 C 0.49948(19) 1.6529(7) 0.5831(3) 0.0395(19) Uani 1 1 d .
C44 C 0.5002(2) 1.5214(7) 0.5823(3) 0.047(2) Uani 1 1 d .
H44 H 0.5205 1.4792 0.5879 0.056 Uiso 1 1 calc R
C45 C 0.47107(19) 1.4529(8) 0.5734(3) 0.049(2) Uani 1 1 d .
H45 H 0.4720 1.3650 0.5726 0.059 Uiso 1 1 calc R
C46 C 0.4408(2) 1.5127(9) 0.5656(3) 0.050(2) Uani 1 1 d .
H46 H 0.4213 1.4656 0.5597 0.060 Uiso 1 1 calc R
C47 C 0.4395(2) 1.6433(9) 0.5667(4) 0.068(3) Uani 1 1 d .
H47 H 0.4191 1.6849 0.5617 0.081 Uiso 1 1 calc R
C48 C 0.4689(2) 1.7118(8) 0.5755(3) 0.059(3) Uani 1 1 d .
H48 H 0.4679 1.7997 0.5762 0.071 Uiso 1 1 calc R
C49 C 0.53788(18) 1.8000(8) 0.6548(3) 0.044(2) Uani 1 1 d .
C50 C 0.5319(2) 1.7155(9) 0.6893(3) 0.056(2) Uani 1 1 d .
H50 H 0.5241 1.6351 0.6802 0.067 Uiso 1 1 calc R
C51 C 0.5370(2) 1.7458(10) 0.7371(4) 0.065(3) Uani 1 1 d .
H51 H 0.5331 1.6867 0.7598 0.078 Uiso 1 1 calc R
C52 C 0.5479(3) 1.8647(12) 0.7498(4) 0.086(4) Uani 1 1 d .
H52 H 0.5514 1.8872 0.7817 0.103 Uiso 1 1 calc R
C53 C 0.5540(3) 1.9535(12) 0.7156(4) 0.092(4) Uani 1 1 d .
H53 H 0.5609 2.0350 0.7245 0.110 Uiso 1 1 calc R
C54 C 0.5494(3) 1.9182(9) 0.6677(4) 0.068(3) Uani 1 1 d .
H54 H 0.5541 1.9752 0.6448 0.082 Uiso 1 1 calc R
C55 C 0.74744(17) 1.3017(6) 0.6127(2) 0.0249(15) Uani 1 1 d .
C56 C 0.77080(18) 1.3699(7) 0.6145(2) 0.0292(16) Uani 1 1 d .
C57 C 0.80208(17) 1.4383(7) 0.6194(2) 0.0289(16) Uani 1 1 d .
C58 C 0.8360(2) 1.6191(8) 0.6454(3) 0.047(2) Uani 1 1 d .
H58 H 0.8379 1.7031 0.6552 0.057 Uiso 1 1 calc R
C59 C 0.80464(19) 1.5624(7) 0.6362(2) 0.0320(17) Uani 1 1 d .
H59 H 0.7857 1.6070 0.6411 0.038 Uiso 1 1 calc R
C60 C 0.8648(2) 1.5496(9) 0.6399(3) 0.053(2) Uani 1 1 d .
C61 C 0.8615(2) 1.4301(9) 0.6206(3) 0.057(2) Uani 1 1 d .
H61 H 0.8802 1.3852 0.6151 0.068 Uiso 1 1 calc R
C62 C 0.8303(2) 1.3772(8) 0.6094(3) 0.045(2) Uani 1 1 d .
H62 H 0.8282 1.2984 0.5948 0.054 Uiso 1 1 calc R
C63 C 0.9012(2) 1.7591(10) 0.6841(3) 0.058(3) Uani 1 1 d .
C64 C 0.8901(3) 1.7651(13) 0.7273(4) 0.098(4) Uani 1 1 d .
H64 H 0.8856 1.6923 0.7436 0.118 Uiso 1 1 calc R
C65 C 0.8857(4) 1.8887(15) 0.7460(5) 0.138(7) Uani 1 1 d .
H65 H 0.8766 1.8974 0.7738 0.166 Uiso 1 1 calc R
C66 C 0.8948(4) 1.9937(14) 0.7234(5) 0.119(5) Uani 1 1 d .
H66 H 0.8925 2.0734 0.7363 0.142 Uiso 1 1 calc R
C67 C 0.9075(4) 1.9820(14) 0.6810(5) 0.111(5) Uani 1 1 d .
H67 H 0.9137 2.0537 0.6654 0.134 Uiso 1 1 calc R
C68 C 0.9109(3) 1.8643(11) 0.6623(4) 0.085(4) Uani 1 1 d .
H68 H 0.9200 1.8561 0.6344 0.102 Uiso 1 1 calc R
C69 C 0.9281(2) 1.6144(8) 0.6124(3) 0.046(2) Uani 1 1 d .
C70 C 0.9131(2) 1.6454(8) 0.5673(3) 0.049(2) Uani 1 1 d .
H70 H 0.8906 1.6674 0.5627 0.059 Uiso 1 1 calc R
C71 C 0.9294(2) 1.6451(8) 0.5304(3) 0.050(2) Uani 1 1 d .
H71 H 0.9186 1.6698 0.5008 0.060 Uiso 1 1 calc R
C72 C 0.9614(2) 1.6093(8) 0.5355(3) 0.047(2) Uani 1 1 d .
H72 H 0.9722 1.6083 0.5090 0.057 Uiso 1 1 calc R
C73 C 0.9786(2) 1.5743(8) 0.5781(3) 0.047(2) Uani 1 1 d .
H73 H 1.0008 1.5500 0.5806 0.056 Uiso 1 1 calc R
C74 C 0.9623(2) 1.5755(8) 0.6185(3) 0.052(2) Uani 1 1 d .
H74 H 0.9733 1.5517 0.6480 0.063 Uiso 1 1 calc R
P1 P 0.66377(4) 1.04816(16) 0.60813(6) 0.0253(4) Uani 1 1 d .
P2 P 0.74979(4) 1.02224(16) 0.61950(5) 0.0209(4) Uani 1 1 d .
P3 P 0.53616(5) 1.75553(19) 0.59264(8) 0.0401(5) Uani 1 1 d .
P4 P 0.90776(6) 1.5966(3) 0.66517(8) 0.0594(7) Uani 1 1 d .
Fe1 Fe 0.69873(2) 0.80357(9) 0.55997(3) 0.0219(2) Uani 1 1 d .
Pt1 Pt 0.709158(7) 1.17950(3) 0.610014(9) 0.02165(9) Uani 1 1 d .
Cl1 Cl 1.0000 1.6690(6) 0.7500 0.245(6) Uani 1 2 d SDU
Cl2 Cl 1.00204(15) 1.8842(6) 0.6996(2) 0.225(3) Uani 1 1 d DU
C75 C 0.9858(5) 1.8278(8) 0.7501(5) 0.140(13) Uani 0.50 1 d PDU
H75 H 0.9740 1.7466 0.7479 0.168 Uiso 0.50 1 calc PR

loop_
_atom_site_aniso_label
_atom_site_aniso_U_11
_atom_site_aniso_U_22
_atom_site_aniso_U_33
_atom_site_aniso_U_23
_atom_site_aniso_U_13
_atom_site_aniso_U_12
C1 0.021(3) 0.015(3) 0.031(4) 0.004(3) -0.001(3) -0.004(3)
C2 0.021(3) 0.030(4) 0.029(3) -0.001(3) 0.002(3) -0.001(3)
C3 0.025(4) 0.027(4) 0.031(4) -0.007(3) -0.004(3) -0.002(3)
C4 0.030(4) 0.044(5) 0.021(3) -0.003(3) -0.003(3) 0.005(3)
C5 0.026(4) 0.027(4) 0.027(4) 0.009(3) 0.004(3) 0.002(3)
C6 0.023(3) 0.021(4) 0.017(3) 0.003(2) -0.003(3) 0.003(3)
C7 0.026(4) 0.038(4) 0.011(3) 0.007(3) -0.012(3) -0.006(3)
C8 0.029(4) 0.022(4) 0.027(3) 0.001(3) -0.002(3) 0.003(3)
C9 0.034(4) 0.023(4) 0.027(3) -0.007(3) 0.002(3) 0.003(3)
C10 0.022(3) 0.025(4) 0.028(3) -0.004(3) 0.004(3) 0.000(3)
C11 0.029(4) 0.014(4) 0.079(6) 0.003(4) 0.005(4) -0.003(3)
C12 0.039(5) 0.020(4) 0.100(7) 0.002(4) -0.010(5) -0.003(4)
C13 0.034(5) 0.052(7) 0.141(10) 0.013(7) -0.029(6) -0.009(5)
C14 0.050(6) 0.025(5) 0.169(13) -0.007(6) 0.023(8) 0.004(4)
C15 0.047(6) 0.036(5) 0.142(11) -0.016(6) 0.042(7) -0.006(5)
C16 0.045(5) 0.024(4) 0.102(7) -0.008(5) 0.035(5) -0.004(4)
C17 0.034(4) 0.028(4) 0.033(4) -0.006(3) 0.012(3) -0.005(3)
C18 0.041(4) 0.030(4) 0.027(4) -0.005(3) 0.011(3) -0.004(3)
C19 0.048(5) 0.043(5) 0.027(4) -0.010(3) 0.010(4) -0.005(4)
C20 0.087(7) 0.057(6) 0.028(4) -0.005(4) 0.021(5) -0.024(5)
C21 0.070(6) 0.054(6) 0.045(5) -0.003(4) 0.015(4) -0.034(5)
C22 0.061(6) 0.038(5) 0.037(4) -0.007(4) 0.012(4) -0.021(4)
C23 0.033(4) 0.022(4) 0.025(4) -0.005(3) 0.010(3) -0.008(3)
C24 0.029(4) 0.039(5) 0.037(4) -0.001(3) 0.008(3) -0.005(3)
C25 0.028(4) 0.050(5) 0.050(5) -0.003(4) 0.016(4) 0.001(4)
C26 0.047(5) 0.041(5) 0.045(5) -0.008(4) 0.023(4) -0.009(4)
C27 0.042(5) 0.031(4) 0.035(4) -0.005(3) 0.016(4) -0.009(4)
C28 0.034(4) 0.023(4) 0.026(4) -0.005(3) 0.005(3) 0.001(3)
C29 0.027(4) 0.020(4) 0.023(3) -0.006(3) 0.002(3) -0.005(3)
C30 0.035(4) 0.030(4) 0.031(4) -0.004(3) -0.002(3) -0.002(3)
C31 0.039(5) 0.043(5) 0.030(4) 0.010(3) -0.003(3) -0.007(4)
C32 0.050(5) 0.060(6) 0.019(4) 0.002(4) 0.000(3) -0.008(4)
C33 0.062(6) 0.045(5) 0.025(4) -0.015(4) 0.002(4) -0.005(4)
C34 0.042(5) 0.032(4) 0.028(4) -0.008(3) 0.000(3) 0.001(3)
C35 0.030(4) 0.016(3) 0.024(3) -0.003(3) 0.008(3) -0.014(4)
C36 0.035(4) 0.013(4) 0.034(4) -0.001(3) 0.013(3) -0.009(3)
C37 0.027(4) 0.017(4) 0.038(4) 0.004(3) 0.007(3) 0.002(3)
C38 0.032(4) 0.032(4) 0.028(4) 0.002(3) 0.005(3) -0.003(3)
C39 0.043(5) 0.023(4) 0.037(4) -0.003(3) 0.015(4) -0.004(3)
C40 0.025(4) 0.024(4) 0.043(4) 0.001(3) 0.008(3) 0.000(3)
C41 0.032(4) 0.032(4) 0.038(4) 0.001(3) -0.001(3) 0.000(3)
C42 0.040(5) 0.034(4) 0.031(4) -0.003(3) 0.005(4) 0.001(4)
C43 0.037(4) 0.038(5) 0.043(4) -0.007(3) 0.008(4) -0.001(4)
C44 0.037(5) 0.035(5) 0.069(6) -0.002(4) 0.010(4) 0.006(4)
C45 0.032(5) 0.044(5) 0.074(6) -0.008(4) 0.014(4) -0.004(4)
C46 0.036(5) 0.062(6) 0.050(5) -0.013(4) 0.003(4) -0.010(4)
C47 0.037(5) 0.054(7) 0.110(8) -0.013(6) 0.003(5) 0.003(4)
C48 0.044(5) 0.037(5) 0.097(7) -0.010(5) 0.010(5) 0.005(4)
C49 0.026(4) 0.038(5) 0.067(5) -0.011(4) 0.000(4) 0.006(4)
C50 0.054(6) 0.051(6) 0.069(6) -0.017(5) 0.029(5) -0.008(4)
C51 0.048(6) 0.080(7) 0.071(7) -0.013(6) 0.027(5) -0.003(5)
C52 0.083(8) 0.101(10) 0.074(8) -0.041(7) 0.007(6) -0.010(7)
C53 0.112(10) 0.075(8) 0.080(8) -0.040(7) -0.009(7) -0.024(7)
C54 0.075(7) 0.051(6) 0.076(7) -0.013(5) 0.003(6) -0.014(5)
C55 0.027(4) 0.023(4) 0.025(3) -0.004(3) 0.004(3) 0.000(3)
C56 0.034(4) 0.025(4) 0.030(4) 0.000(3) 0.008(3) 0.005(3)
C57 0.030(4) 0.034(4) 0.022(3) 0.002(3) 0.002(3) -0.005(3)
C58 0.055(6) 0.050(5) 0.037(4) -0.006(4) 0.006(4) -0.029(5)
C59 0.040(4) 0.029(4) 0.025(4) 0.002(3) 0.000(3) -0.006(3)
C60 0.035(5) 0.075(7) 0.051(5) -0.004(5) 0.011(4) -0.018(5)
C61 0.038(5) 0.073(7) 0.062(6) -0.025(5) 0.017(4) -0.008(5)
C62 0.040(5) 0.048(5) 0.047(5) -0.009(4) 0.012(4) -0.001(4)
C63 0.048(6) 0.080(7) 0.048(5) -0.014(5) 0.011(4) -0.019(5)
C64 0.086(9) 0.127(11) 0.084(8) -0.019(8) 0.025(7) -0.051(8)
C65 0.187(17) 0.116(12) 0.134(12) -0.086(11) 0.099(12) -0.079(12)
C66 0.167(15) 0.094(11) 0.102(10) -0.067(9) 0.040(10) -0.033(10)
C67 0.117(12) 0.126(12) 0.088(9) -0.054(9) 0.005(8) 0.011(10)
C68 0.118(11) 0.064(8) 0.072(7) -0.005(6) 0.009(7) 0.011(7)
C69 0.034(5) 0.058(5) 0.047(5) -0.008(4) 0.011(4) -0.023(4)
C70 0.037(5) 0.048(6) 0.057(5) 0.012(4) -0.012(4) -0.006(4)
C71 0.043(5) 0.049(6) 0.059(5) -0.001(4) 0.006(4) -0.016(4)
C72 0.053(6) 0.039(5) 0.048(5) -0.006(4) 0.003(4) 0.005(4)
C73 0.034(5) 0.042(5) 0.064(6) 0.008(4) 0.008(4) 0.001(4)
C74 0.068(6) 0.036(5) 0.049(5) 0.012(4) -0.008(5) -0.016(4)
P1 0.0244(9) 0.0195(9) 0.0331(10) -0.0017(7) 0.0080(8) -0.0018(8)
P2 0.0265(9) 0.0184(9) 0.0181(8) -0.0016(7) 0.0039(7) -0.0016(7)
P3 0.0297(10) 0.0276(11) 0.0636(13) -0.0039(9) 0.0093(10) 0.0030(9)
P4 0.0451(14) 0.0837(19) 0.0480(13) 0.0075(13) 0.0020(11) -0.0168(13)
Fe1 0.0247(5) 0.0190(6) 0.0218(5) -0.0006(4) 0.0027(4) -0.0013(5)
Pt1 0.02497(14) 0.01734(13) 0.02316(13) -0.00086(14) 0.00531(9) -0.00172(15)
Cl1 0.483(15) 0.071(4) 0.131(5) 0.000 -0.128(7) 0.000
Cl2 0.188(5) 0.233(6) 0.246(6) 0.155(5) 0.001(5) -0.063(5)
C75 0.19(3) 0.097(17) 0.099(15) 0.062(18) -0.084(15) -0.081(19)

loop_
_atom_type_symbol
_atom_type_description
_atom_type_scat_dispersion_real
_atom_type_scat_dispersion_imag
_atom_type_scat_source
C C 0.0181 0.0091 'International Tables Vol C Tables 4.2.6.8 and 6.1.1.4'
H H 0.0000 0.0000 'International Tables Vol C Tables 4.2.6.8 and 6.1.1.4'
P P 0.2955 0.4335 'International Tables Vol C Tables 4.2.6.8 and 6.1.1.4'
Fe Fe -1.1336 3.1974 'International Tables Vol C Tables 4.2.6.8 and 6.1.1.4'
Pt Pt -4.5932 6.9264 'International Tables Vol C Tables 4.2.6.8 and 6.1.1.4'
Cl Cl 0.3639 0.7018 'International Tables Vol C Tables 4.2.6.8 and 6.1.1.4'

loop_
_geom_angle_atom_site_label_1
_geom_angle_atom_site_label_2
_geom_angle_atom_site_label_3
_geom_angle
_geom_angle_site_symmetry_1
_geom_angle_site_symmetry_3
C2 C1 C5 106.5(6) . .
C2 C1 P1 131.6(5) . .
C5 C1 P1 121.9(5) . .
C2 C1 Fe1 70.1(4) . .
C5 C1 Fe1 69.7(4) . .
P1 C1 Fe1 122.3(3) . .
C3 C2 C1 107.5(6) . .
C3 C2 Fe1 70.3(4) . .
C1 C2 Fe1 68.4(4) . .
C3 C2 H2 126.3 . .
C1 C2 H2 126.3 . .
Fe1 C2 H2 126.6 . .
C4 C3 C2 109.9(6) . .
C4 C3 Fe1 70.8(4) . .
C2 C3 Fe1 69.4(4) . .
C4 C3 H3 125.0 . .
C2 C3 H3 125.0 . .
Fe1 C3 H3 126.3 . .
C3 C4 C5 107.2(6) . .
C3 C4 Fe1 69.3(4) . .
C5 C4 Fe1 68.3(4) . .
C3 C4 H4 126.4 . .
C5 C4 H4 126.4 . .
Fe1 C4 H4 127.5 . .
C4 C5 C1 108.9(6) . .
C4 C5 Fe1 71.4(4) . .
C1 C5 Fe1 68.7(4) . .
C4 C5 H5 125.5 . .
C1 C5 H5 125.5 . .
Fe1 C5 H5 125.9 . .
C7 C6 C10 108.3(5) . .
C7 C6 P2 126.1(5) . .
C10 C6 P2 125.6(5) . .
C7 C6 Fe1 69.4(3) . .
C10 C6 Fe1 70.6(3) . .
P2 C6 Fe1 124.1(3) . .
C6 C7 C8 107.4(6) . .
C6 C7 Fe1 69.6(3) . .
C8 C7 Fe1 70.9(3) . .
C6 C7 H7 126.3 . .
C8 C7 H7 126.3 . .
Fe1 C7 H7 124.8 . .
C9 C8 C7 107.6(6) . .
C9 C8 Fe1 70.2(4) . .
C7 C8 Fe1 67.2(3) . .
C9 C8 H8 126.2 . .
C7 C8 H8 126.2 . .
Fe1 C8 H8 127.9 . .
C10 C9 C8 108.9(6) . .
C10 C9 Fe1 69.4(4) . .
C8 C9 Fe1 69.5(4) . .
C10 C9 H9 125.6 . .
C8 C9 H9 125.6 . .
Fe1 C9 H9 127.0 . .
C9 C10 C6 107.8(6) . .
C9 C10 Fe1 70.7(4) . .
C6 C10 Fe1 67.7(4) . .
C9 C10 H10 126.1 . .
C6 C10 H10 126.1 . .
Fe1 C10 H10 127.1 . .
C12 C11 C16 119.2(8) . .
C12 C11 P1 121.6(7) . .
C16 C11 P1 119.1(7) . .
C11 C12 C13 119.4(10) . .
C11 C12 H12 120.3 . .
C13 C12 H12 120.3 . .
C14 C13 C12 118.4(10) . .
C14 C13 H13 120.8 . .
C12 C13 H13 120.8 . .
C15 C14 C13 122.3(10) . .
C15 C14 H14 118.8 . .
C13 C14 H14 118.8 . .
C14 C15 C16 118.6(10) . .
C14 C15 H15 120.7 . .
C16 C15 H15 120.7 . .
C15 C16 C11 121.9(10) . .
C15 C16 H16 119.0 . .
C11 C16 H16 119.0 . .
C22 C17 C18 117.9(7) . .
C22 C17 P1 122.9(6) . .
C18 C17 P1 119.0(5) . .
C19 C18 C17 121.2(7) . .
C19 C18 H18 119.4 . .
C17 C18 H18 119.4 . .
C20 C19 C18 120.1(7) . .
C20 C19 H19 120.0 . .
C18 C19 H19 120.0 . .
C19 C20 C21 119.7(7) . .
C19 C20 H20 120.1 . .
C21 C20 H20 120.1 . .
C20 C21 C22 121.0(8) . .
C20 C21 H21 119.5 . .
C22 C21 H21 119.5 . .
C21 C22 C17 120.0(8) . .
C21 C22 H22 120.0 . .
C17 C22 H22 120.0 . .
C28 C23 C24 119.9(6) . .
C28 C23 P2 118.6(5) . .
C24 C23 P2 121.4(5) . .
C23 C24 C25 118.6(7) . .
C23 C24 H24 120.7 . .
C25 C24 H24 120.7 . .
C26 C25 C24 120.5(7) . .
C26 C25 H25 119.7 . .
C24 C25 H25 119.7 . .
C25 C26 C27 121.5(7) . .
C25 C26 H26 119.2 . .
C27 C26 H26 119.2 . .
C26 C27 C28 119.2(7) . .
C26 C27 H27 120.4 . .
C28 C27 H27 120.4 . .
C23 C28 C27 120.3(7) . .
C23 C28 H28 119.8 . .
C27 C28 H28 119.8 . .
C30 C29 C34 119.2(6) . .
C30 C29 P2 121.3(5) . .
C34 C29 P2 119.4(5) . .
C29 C30 C31 120.1(7) . .
C29 C30 H30 120.0 . .
C31 C30 H30 120.0 . .
C32 C31 C30 120.1(7) . .
C32 C31 H31 120.0 . .
C30 C31 H31 120.0 . .
C33 C32 C31 118.9(7) . .
C33 C32 H32 120.5 . .
C31 C32 H32 120.5 . .
C32 C33 C34 122.3(7) . .
C32 C33 H33 118.8 . .
C34 C33 H33 118.8 . .
C33 C34 C29 119.3(7) . .
C33 C34 H34 120.3 . .
C29 C34 H34 120.3 . .
C36 C35 Pt1 174.1(6) . .
C35 C36 C37 173.8(7) . .
C42 C37 C38 117.7(6) . .
C42 C37 C36 122.9(6) . .
C38 C37 C36 119.3(6) . .
C39 C38 C37 120.9(7) . .
C39 C38 H38 119.5 . .
C37 C38 H38 119.5 . .
C38 C39 C40 121.6(6) . .
C38 C39 H39 119.2 . .
C40 C39 H39 119.2 . .
C41 C40 C39 117.0(6) . .
C41 C40 P3 119.3(5) . .
C39 C40 P3 123.4(5) . .
C42 C41 C40 121.8(7) . .
C42 C41 H41 119.1 . .
C40 C41 H41 119.1 . .
C41 C42 C37 121.0(7) . .
C41 C42 H42 119.5 . .
C37 C42 H42 119.5 . .
C48 C43 C44 118.0(8) . .
C48 C43 P3 116.8(6) . .
C44 C43 P3 125.2(6) . .
C45 C44 C43 120.5(8) . .
C45 C44 H44 119.7 . .
C43 C44 H44 119.7 . .
C46 C45 C44 120.9(8) . .
C46 C45 H45 119.6 . .
C44 C45 H45 119.6 . .
C45 C46 C47 119.7(8) . .
C45 C46 H46 120.2 . .
C47 C46 H46 120.2 . .
C46 C47 C48 119.2(9) . .
C46 C47 H47 120.4 . .
C48 C47 H47 120.4 . .
C43 C48 C47 121.7(8) . .
C43 C48 H48 119.1 . .
C47 C48 H48 119.1 . .
C54 C49 C50 119.3(8) . .
C54 C49 P3 117.4(7) . .
C50 C49 P3 122.9(6) . .
C49 C50 C51 122.5(9) . .
C49 C50 H50 118.8 . .
C51 C50 H50 118.8 . .
C52 C51 C50 118.1(10) . .
C52 C51 H51 121.0 . .
C50 C51 H51 121.0 . .
C51 C52 C53 121.0(10) . .
C51 C52 H52 119.5 . .
C53 C52 H52 119.5 . .
C54 C53 C52 119.3(10) . .
C54 C53 H53 120.4 . .
C52 C53 H53 120.4 . .
C49 C54 C53 119.9(10) . .
C49 C54 H54 120.1 . .
C53 C54 H54 120.1 . .
C56 C55 Pt1 177.5(6) . .
C55 C56 C57 172.0(8) . .
C62 C57 C59 119.2(7) . .
C62 C57 C56 119.3(7) . .
C59 C57 C56 121.5(7) . .
C59 C58 C60 120.3(8) . .
C59 C58 H58 119.9 . .
C60 C58 H58 119.9 . .
C57 C59 C58 119.2(7) . .
C57 C59 H59 120.4 . .
C58 C59 H59 120.4 . .
C61 C60 C58 119.2(8) . .
C61 C60 P4 115.7(7) . .
C58 C60 P4 124.4(7) . .
C60 C61 C62 119.9(8) . .
C60 C61 H61 120.1 . .
C62 C61 H61 120.1 . .
C61 C62 C57 121.7(8) . .
C61 C62 H62 119.2 . .
C57 C62 H62 119.2 . .
C68 C63 C64 121.8(11) . .
C68 C63 P4 124.5(7) . .
C64 C63 P4 112.9(9) . .
C63 C64 C65 116.8(12) . .
C63 C64 H64 121.6 . .
C65 C64 H64 121.6 . .
C66 C65 C64 120.7(11) . .
C66 C65 H65 119.7 . .
C64 C65 H65 119.7 . .
C65 C66 C67 120.1(13) . .
C65 C66 H66 119.9 . .
C67 C66 H66 119.9 . .
C68 C67 C66 119.4(15) . .
C68 C67 H67 120.3 . .
C66 C67 H67 120.3 . .
C63 C68 C67 120.8(12) . .
C63 C68 H68 119.6 . .
C67 C68 H68 119.6 . .
C70 C69 C74 118.0(7) . .
C70 C69 P4 126.9(6) . .
C74 C69 P4 114.6(6) . .
C71 C70 C69 122.4(8) . .
C71 C70 H70 118.8 . .
C69 C70 H70 118.8 . .
C70 C71 C72 120.3(9) . .
C70 C71 H71 119.8 . .
C72 C71 H71 119.8 . .
C71 C72 C73 122.4(8) . .
C71 C72 H72 118.8 . .
C73 C72 H72 118.8 . .
C72 C73 C74 119.0(8) . .
C72 C73 H73 120.5 . .
C74 C73 H73 120.5 . .
C73 C74 C69 117.8(8) . .
C73 C74 H74 121.1 . .
C69 C74 H74 121.1 . .
C1 P1 C17 110.6(3) . .
C1 P1 C11 103.0(3) . .
C17 P1 C11 100.3(4) . .
C1 P1 Pt1 112.0(2) . .
C17 P1 Pt1 111.0(2) . .
C11 P1 Pt1 119.1(2) . .
C6 P2 C23 101.0(3) . .
C6 P2 C29 101.7(3) . .
C23 P2 C29 106.9(3) . .
C6 P2 Pt1 121.4(2) . .
C23 P2 Pt1 111.9(2) . .
C29 P2 Pt1 112.4(2) . .
C40 P3 C49 100.8(3) . .
C40 P3 C43 103.4(3) . .
C49 P3 C43 102.1(4) . .
C63 P4 C69 104.4(4) . .
C63 P4 C60 101.4(5) . .
C69 P4 C60 102.7(4) . .
C7 Fe1 C1 106.7(3) . .
C7 Fe1 C6 41.0(2) . .
C1 Fe1 C6 109.6(3) . .
C7 Fe1 C5 136.5(3) . .
C1 Fe1 C5 41.6(3) . .
C6 Fe1 C5 111.2(3) . .
C7 Fe1 C2 108.7(3) . .
C1 Fe1 C2 41.5(3) . .
C6 Fe1 C2 138.4(3) . .
C5 Fe1 C2 68.9(3) . .
C7 Fe1 C3 139.1(3) . .
C1 Fe1 C3 68.6(3) . .
C6 Fe1 C3 178.3(3) . .
C5 Fe1 C3 67.5(3) . .
C2 Fe1 C3 40.3(3) . .
C7 Fe1 C10 69.5(3) . .
C1 Fe1 C10 141.3(3) . .
C6 Fe1 C10 41.8(2) . .
C5 Fe1 C10 114.3(3) . .
C2 Fe1 C10 176.8(3) . .
C3 Fe1 C10 139.6(3) . .
C7 Fe1 C8 41.8(3) . .
C1 Fe1 C8 135.5(3) . .
C6 Fe1 C8 69.0(2) . .
C5 Fe1 C8 177.1(3) . .
C2 Fe1 C8 108.9(3) . .
C3 Fe1 C8 112.2(3) . .
C10 Fe1 C8 67.9(3) . .
C7 Fe1 C4 175.8(3) . .
C1 Fe1 C4 69.1(3) . .
C6 Fe1 C4 139.8(3) . .
C5 Fe1 C4 40.3(3) . .
C2 Fe1 C4 68.1(3) . .
C3 Fe1 C4 39.8(3) . .
C10 Fe1 C4 113.8(3) . .
C8 Fe1 C4 141.2(3) . .
C7 Fe1 C9 69.3(3) . .
C1 Fe1 C9 175.7(3) . .
C6 Fe1 C9 68.8(2) . .
C5 Fe1 C9 142.6(3) . .
C2 Fe1 C9 137.2(3) . .
C3 Fe1 C9 113.0(3) . .
C10 Fe1 C9 39.8(3) . .
C8 Fe1 C9 40.3(2) . .
C4 Fe1 C9 114.8(3) . .
C35 Pt1 C55 90.4(3) . .
C35 Pt1 P1 86.92(18) . .
C55 Pt1 P1 177.06(19) . .
C35 Pt1 P2 175.86(19) . .
C55 Pt1 P2 85.60(19) . .
P1 Pt1 P2 97.11(6) . .
C75 Cl2 C75 39.9(12) 2_756 .
C75 C75 Cl2 79.8(16) 2_756 2_756
C75 C75 Cl2 60.3(7) 2_756 .
Cl2 C75 Cl2 120.8(12) 2_756 .
C75 C75 H75 118.5 2_756 .
Cl2 C75 H75 118.5 2_756 .
Cl2 C75 H75 118.5 . .

loop_
_geom_bond_atom_site_label_1
_geom_bond_atom_site_label_2
_geom_bond_distance
_geom_bond_site_symmetry_2
C1 C2 1.434(9) .
C1 C5 1.434(9) .
C1 P1 1.798(7) .
C1 Fe1 2.013(6) .
C2 C3 1.405(9) .
C2 Fe1 2.035(6) .
C2 H2 0.9300 .
C3 C4 1.402(10) .
C3 Fe1 2.047(6) .
C3 H3 0.9300 .
C4 C5 1.409(10) .
C4 Fe1 2.066(6) .
C4 H4 0.9300 .
C5 Fe1 2.026(6) .
C5 H5 0.9300 .
C6 C7 1.409(9) .
C6 C10 1.451(9) .
C6 P2 1.820(6) .
C6 Fe1 2.014(6) .
C7 C8 1.455(9) .
C7 Fe1 2.011(6) .
C7 H7 0.9300 .
C8 C9 1.422(9) .
C8 Fe1 2.062(6) .
C8 H8 0.9300 .
C9 C10 1.404(9) .
C9 Fe1 2.070(7) .
C9 H9 0.9300 .
C10 Fe1 2.053(6) .
C10 H10 0.9300 .
C11 C12 1.366(12) .
C11 C16 1.387(11) .
C11 P1 1.826(8) .
C12 C13 1.429(12) .
C12 H12 0.9300 .
C13 C14 1.378(16) .
C13 H13 0.9300 .
C14 C15 1.350(15) .
C14 H14 0.9300 .
C15 C16 1.374(12) .
C15 H15 0.9300 .
C16 H16 0.9300 .
C17 C22 1.387(10) .
C17 C18 1.393(10) .
C17 P1 1.823(7) .
C18 C19 1.373(10) .
C18 H18 0.9300 .
C19 C20 1.363(11) .
C19 H19 0.9300 .
C20 C21 1.369(12) .
C20 H20 0.9300 .
C21 C22 1.379(11) .
C21 H21 0.9300 .
C22 H22 0.9300 .
C23 C28 1.387(9) .
C23 C24 1.407(10) .
C23 P2 1.822(6) .
C24 C25 1.409(10) .
C24 H24 0.9300 .
C25 C26 1.352(11) .
C25 H25 0.9300 .
C26 C27 1.384(11) .
C26 H26 0.9300 .
C27 C28 1.394(10) .
C27 H27 0.9300 .
C28 H28 0.9300 .
C29 C30 1.381(10) .
C29 C34 1.383(9) .
C29 P2 1.840(6) .
C30 C31 1.392(10) .
C30 H30 0.9300 .
C31 C32 1.377(11) .
C31 H31 0.9300 .
C32 C33 1.353(11) .
C32 H32 0.9300 .
C33 C34 1.373(10) .
C33 H33 0.9300 .
C34 H34 0.9300 .
C35 C36 1.219(9) .
C35 Pt1 1.985(7) .
C36 C37 1.437(10) .
C37 C42 1.388(10) .
C37 C38 1.396(9) .
C38 C39 1.386(10) .
C38 H38 0.9300 .
C39 C40 1.394(10) .
C39 H39 0.9300 .
C40 C41 1.391(10) .
C40 P3 1.820(7) .
C41 C42 1.386(10) .
C41 H41 0.9300 .
C42 H42 0.9300 .
C43 C48 1.377(11) .
C43 C44 1.390(11) .
C43 P3 1.830(8) .
C44 C45 1.377(11) .
C44 H44 0.9300 .
C45 C46 1.370(11) .
C45 H45 0.9300 .
C46 C47 1.381(12) .
C46 H46 0.9300 .
C47 C48 1.388(12) .
C47 H47 0.9300 .
C48 H48 0.9300 .
C49 C54 1.365(12) .
C49 C50 1.377(12) .
C49 P3 1.826(8) .
C50 C51 1.386(12) .
C50 H50 0.9300 .
C51 C52 1.363(14) .
C51 H51 0.9300 .
C52 C53 1.402(16) .
C52 H52 0.9300 .
C53 C54 1.401(14) .
C53 H53 0.9300 .
C54 H54 0.9300 .
C55 C56 1.186(9) .
C55 Pt1 2.013(7) .
C56 C57 1.450(10) .
C57 C62 1.381(10) .
C57 C59 1.394(10) .
C58 C59 1.398(10) .
C58 C60 1.409(12) .
C58 H58 0.9300 .
C59 H59 0.9300 .
C60 C61 1.375(13) .
C60 P4 1.853(8) .
C61 C62 1.378(11) .
C61 H61 0.9300 .
C62 H62 0.9300 .
C63 C68 1.360(14) .
C63 C64 1.375(14) .
C63 P4 1.831(11) .
C64 C65 1.431(18) .
C64 H64 0.9300 .
C65 C66 1.361(19) .
C65 H65 0.9300 .
C66 C67 1.389(17) .
C66 H66 0.9300 .
C67 C68 1.368(15) .
C67 H67 0.9300 .
C68 H68 0.9300 .
C69 C70 1.378(11) .
C69 C74 1.432(12) .
C69 P4 1.832(8) .
C70 C71 1.325(12) .
C70 H70 0.9300 .
C71 C72 1.339(11) .
C71 H71 0.9300 .
C72 C73 1.360(11) .
C72 H72 0.9300 .
C73 C74 1.411(12) .
C73 H73 0.9300 .
C74 H74 0.9300 .
P1 Pt1 2.3010(18) .
P2 Pt1 2.3287(17) .
Cl1 C75 1.775(2) 2_756
Cl2 C75 1.566(17) 2_756
Cl2 C75 1.775(2) .
C75 C75 1.16(3) 2_756
C75 Cl2 1.566(17) 2_756
C75 H75 0.9800 .

loop_
_geom_torsion_atom_site_label_1
_geom_torsion_atom_site_label_2
_geom_torsion_atom_site_label_3
_geom_torsion_atom_site_label_4
_geom_torsion
_geom_torsion_site_symmetry_1
_geom_torsion_site_symmetry_4
C5 C1 C2 C3 0.8(7) . .
P1 C1 C2 C3 -175.7(5) . .
Fe1 C1 C2 C3 -59.7(4) . .
C5 C1 C2 Fe1 60.5(4) . .
P1 C1 C2 Fe1 -116.0(6) . .
C1 C2 C3 C4 -0.8(8) . .
Fe1 C2 C3 C4 -59.4(5) . .
C1 C2 C3 Fe1 58.5(4) . .
C2 C3 C4 C5 0.6(8) . .
Fe1 C3 C4 C5 -58.0(5) . .
C2 C3 C4 Fe1 58.6(5) . .
C3 C4 C5 C1 0.0(8) . .
Fe1 C4 C5 C1 -58.7(4) . .
C3 C4 C5 Fe1 58.6(5) . .
C2 C1 C5 C4 -0.5(7) . .
P1 C1 C5 C4 176.4(5) . .
Fe1 C1 C5 C4 60.3(5) . .
C2 C1 C5 Fe1 -60.8(4) . .
P1 C1 C5 Fe1 116.1(5) . .
C10 C6 C7 C8 1.1(7) . .
P2 C6 C7 C8 179.1(5) . .
Fe1 C6 C7 C8 61.2(4) . .
C10 C6 C7 Fe1 -60.1(4) . .
P2 C6 C7 Fe1 117.9(5) . .
C6 C7 C8 C9 -1.6(7) . .
Fe1 C7 C8 C9 58.8(4) . .
C6 C7 C8 Fe1 -60.3(4) . .
C7 C8 C9 C10 1.5(7) . .
Fe1 C8 C9 C10 58.4(5) . .
C7 C8 C9 Fe1 -56.9(4) . .
C8 C9 C10 C6 -0.8(7) . .
Fe1 C9 C10 C6 57.6(4) . .
C8 C9 C10 Fe1 -58.5(5) . .
C7 C6 C10 C9 -0.2(7) . .
P2 C6 C10 C9 -178.2(5) . .
Fe1 C6 C10 C9 -59.6(4) . .
C7 C6 C10 Fe1 59.4(4) . .
P2 C6 C10 Fe1 -118.6(5) . .
C16 C11 C12 C13 -1.4(12) . .
P1 C11 C12 C13 -179.6(7) . .
C11 C12 C13 C14 0.2(14) . .
C12 C13 C14 C15 1.6(16) . .
C13 C14 C15 C16 -2.1(16) . .
C14 C15 C16 C11 0.8(14) . .
C12 C11 C16 C15 1.0(12) . .
P1 C11 C16 C15 179.2(7) . .
C22 C17 C18 C19 1.9(11) . .
P1 C17 C18 C19 178.2(6) . .
C17 C18 C19 C20 -2.0(12) . .
C18 C19 C20 C21 0.7(13) . .
C19 C20 C21 C22 0.5(14) . .
C20 C21 C22 C17 -0.6(14) . .
C18 C17 C22 C21 -0.6(12) . .
P1 C17 C22 C21 -176.8(7) . .
C28 C23 C24 C25 1.6(10) . .
P2 C23 C24 C25 176.6(5) . .
C23 C24 C25 C26 -1.3(11) . .
C24 C25 C26 C27 0.3(12) . .
C25 C26 C27 C28 0.3(11) . .
C24 C23 C28 C27 -1.0(10) . .
P2 C23 C28 C27 -176.1(5) . .
C26 C27 C28 C23 0.0(10) . .
C34 C29 C30 C31 2.1(11) . .
P2 C29 C30 C31 -172.9(5) . .
C29 C30 C31 C32 -0.2(11) . .
C30 C31 C32 C33 -2.1(12) . .
C31 C32 C33 C34 2.4(13) . .
C32 C33 C34 C29 -0.4(12) . .
C30 C29 C34 C33 -1.9(11) . .
P2 C29 C34 C33 173.2(6) . .
Pt1 C35 C36 C37 26(11) . .
C35 C36 C37 C42 -100(7) . .
C35 C36 C37 C38 77(7) . .
C42 C37 C38 C39 0.6(10) . .
C36 C37 C38 C39 -175.8(6) . .
C37 C38 C39 C40 -1.2(11) . .
C38 C39 C40 C41 0.2(10) . .
C38 C39 C40 P3 -173.5(5) . .
C39 C40 C41 C42 1.5(10) . .
P3 C40 C41 C42 175.4(6) . .
C40 C41 C42 C37 -2.1(11) . .
C38 C37 C42 C41 1.0(10) . .
C36 C37 C42 C41 177.3(7) . .
C48 C43 C44 C45 1.0(13) . .
P3 C43 C44 C45 -177.9(6) . .
C43 C44 C45 C46 -0.7(13) . .
C44 C45 C46 C47 0.1(14) . .
C45 C46 C47 C48 0.3(15) . .
C44 C43 C48 C47 -0.6(14) . .
P3 C43 C48 C47 178.4(8) . .
C46 C47 C48 C43 0.0(16) . .
C54 C49 C50 C51 0.1(14) . .
P3 C49 C50 C51 172.2(7) . .
C49 C50 C51 C52 1.0(15) . .
C50 C51 C52 C53 -0.4(17) . .
C51 C52 C53 C54 -1(2) . .
C50 C49 C54 C53 -1.9(15) . .
P3 C49 C54 C53 -174.5(9) . .
C52 C53 C54 C49 2.6(18) . .
Pt1 C55 C56 C57 -16(18) . .
C55 C56 C57 C62 39(5) . .
C55 C56 C57 C59 -138(5) . .
C62 C57 C59 C58 -4.2(10) . .
C56 C57 C59 C58 172.7(6) . .
C60 C58 C59 C57 -2.8(11) . .
C59 C58 C60 C61 6.8(12) . .
C59 C58 C60 P4 -163.4(6) . .
C58 C60 C61 C62 -3.6(14) . .
P4 C60 C61 C62 167.4(7) . .
C60 C61 C62 C57 -3.5(14) . .
C59 C57 C62 C61 7.5(12) . .
C56 C57 C62 C61 -169.4(8) . .
C68 C63 C64 C65 6.6(19) . .
P4 C63 C64 C65 177.3(11) . .
C63 C64 C65 C66 -5(2) . .
C64 C65 C66 C67 2(3) . .
C65 C66 C67 C68 0(3) . .
C64 C63 C68 C67 -5(2) . .
P4 C63 C68 C67 -174.6(10) . .
C66 C67 C68 C63 2(2) . .
C74 C69 C70 C71 -2.7(13) . .
P4 C69 C70 C71 -173.8(7) . .
C69 C70 C71 C72 2.5(13) . .
C70 C71 C72 C73 -1.2(13) . .
C71 C72 C73 C74 0.1(13) . .
C72 C73 C74 C69 -0.3(12) . .
C70 C69 C74 C73 1.5(12) . .
P4 C69 C74 C73 173.7(6) . .
C2 C1 P1 C17 27.3(7) . .
C5 C1 P1 C17 -148.8(5) . .
Fe1 C1 P1 C17 -64.0(5) . .
C2 C1 P1 C11 -79.2(7) . .
C5 C1 P1 C11 104.8(6) . .
Fe1 C1 P1 C11 -170.4(4) . .
C2 C1 P1 Pt1 151.6(6) . .
C5 C1 P1 Pt1 -24.4(6) . .
Fe1 C1 P1 Pt1 60.4(4) . .
C22 C17 P1 C1 -57.9(7) . .
C18 C17 P1 C1 125.9(6) . .
C22 C17 P1 C11 50.3(7) . .
C18 C17 P1 C11 -125.9(6) . .
C22 C17 P1 Pt1 177.2(6) . .
C18 C17 P1 Pt1 1.0(6) . .
C12 C11 P1 C1 -21.3(7) . .
C16 C11 P1 C1 160.5(6) . .
C12 C11 P1 C17 -135.4(7) . .
C16 C11 P1 C17 46.4(7) . .
C12 C11 P1 Pt1 103.4(6) . .
C16 C11 P1 Pt1 -74.8(7) . .
C7 C6 P2 C23 166.8(6) . .
C10 C6 P2 C23 -15.6(6) . .
Fe1 C6 P2 C23 -105.1(4) . .
C7 C6 P2 C29 56.7(6) . .
C10 C6 P2 C29 -125.6(5) . .
Fe1 C6 P2 C29 144.9(4) . .
C7 C6 P2 Pt1 -68.9(6) . .
C10 C6 P2 Pt1 108.8(5) . .
Fe1 C6 P2 Pt1 19.3(5) . .
C28 C23 P2 C6 92.3(5) . .
C24 C23 P2 C6 -82.7(6) . .
C28 C23 P2 C29 -161.7(5) . .
C24 C23 P2 C29 23.3(6) . .
C28 C23 P2 Pt1 -38.3(6) . .
C24 C23 P2 Pt1 146.6(5) . .
C30 C29 P2 C6 15.0(6) . .
C34 C29 P2 C6 -160.0(6) . .
C30 C29 P2 C23 -90.5(6) . .
C34 C29 P2 C23 94.5(6) . .
C30 C29 P2 Pt1 146.4(5) . .
C34 C29 P2 Pt1 -28.6(6) . .
C41 C40 P3 C49 175.5(6) . .
C39 C40 P3 C49 -11.0(7) . .
C41 C40 P3 C43 70.2(6) . .
C39 C40 P3 C43 -116.4(6) . .
C54 C49 P3 C40 107.1(7) . .
C50 C49 P3 C40 -65.2(7) . .
C54 C49 P3 C43 -146.5(7) . .
C50 C49 P3 C43 41.2(8) . .
C48 C43 P3 C40 -175.7(7) . .
C44 C43 P3 C40 3.2(8) . .
C48 C43 P3 C49 79.9(7) . .
C44 C43 P3 C49 -101.2(7) . .
C68 C63 P4 C69 -1.5(11) . .
C64 C63 P4 C69 -171.9(8) . .
C68 C63 P4 C60 -107.9(10) . .
C64 C63 P4 C60 81.7(9) . .
C70 C69 P4 C63 -78.0(8) . .
C74 C69 P4 C63 110.6(7) . .
C70 C69 P4 C60 27.4(9) . .
C74 C69 P4 C60 -143.9(7) . .
C61 C60 P4 C63 177.9(7) . .
C58 C60 P4 C63 -11.6(8) . .
C61 C60 P4 C69 70.0(8) . .
C58 C60 P4 C69 -119.5(8) . .
C6 C7 Fe1 C1 -100.9(4) . .
C8 C7 Fe1 C1 141.3(4) . .
C8 C7 Fe1 C6 -117.8(5) . .
C6 C7 Fe1 C5 -65.7(5) . .
C8 C7 Fe1 C5 176.5(4) . .
C6 C7 Fe1 C2 -144.5(4) . .
C8 C7 Fe1 C2 97.7(4) . .
C6 C7 Fe1 C3 -177.4(4) . .
C8 C7 Fe1 C3 64.9(6) . .
C6 C7 Fe1 C10 38.4(4) . .
C8 C7 Fe1 C10 -79.4(4) . .
C6 C7 Fe1 C8 117.8(5) . .
C6 C7 Fe1 C4 -104(4) . .
C8 C7 Fe1 C4 138(4) . .
C6 C7 Fe1 C9 81.0(4) . .
C8 C7 Fe1 C9 -36.7(4) . .
C2 C1 Fe1 C7 -99.5(4) . .
C5 C1 Fe1 C7 143.4(4) . .
P1 C1 Fe1 C7 27.8(4) . .
C2 C1 Fe1 C6 -142.7(4) . .
C5 C1 Fe1 C6 100.2(4) . .
P1 C1 Fe1 C6 -15.4(5) . .
C2 C1 Fe1 C5 117.1(5) . .
P1 C1 Fe1 C5 -115.6(6) . .
C5 C1 Fe1 C2 -117.1(5) . .
P1 C1 Fe1 C2 127.3(6) . .
C2 C1 Fe1 C3 37.4(4) . .
C5 C1 Fe1 C3 -79.7(4) . .
P1 C1 Fe1 C3 164.7(5) . .
C2 C1 Fe1 C10 -177.5(4) . .
C5 C1 Fe1 C10 65.4(5) . .
P1 C1 Fe1 C10 -50.2(6) . .
C2 C1 Fe1 C8 -63.0(5) . .
C5 C1 Fe1 C8 179.9(4) . .
P1 C1 Fe1 C8 64.2(5) . .
C2 C1 Fe1 C4 80.2(4) . .
C5 C1 Fe1 C4 -36.9(4) . .
P1 C1 Fe1 C4 -152.5(5) . .
C2 C1 Fe1 C9 -75(4) . .
C5 C1 Fe1 C9 168(3) . .
P1 C1 Fe1 C9 52(4) . .
C10 C6 Fe1 C7 119.2(5) . .
P2 C6 Fe1 C7 -120.3(6) . .
C7 C6 Fe1 C1 93.2(4) . .
C10 C6 Fe1 C1 -147.6(4) . .
P2 C6 Fe1 C1 -27.1(5) . .
C7 C6 Fe1 C5 137.7(4) . .
C10 C6 Fe1 C5 -103.1(4) . .
P2 C6 Fe1 C5 17.4(5) . .
C7 C6 Fe1 C2 56.0(6) . .
C10 C6 Fe1 C2 175.1(4) . .
P2 C6 Fe1 C2 -64.4(6) . .
C7 C6 Fe1 C3 95(9) . .
C10 C6 Fe1 C3 -146(9) . .
P2 C6 Fe1 C3 -25(9) . .
C7 C6 Fe1 C10 -119.2(5) . .
P2 C6 Fe1 C10 120.5(5) . .
C7 C6 Fe1 C8 -39.2(4) . .
C10 C6 Fe1 C8 80.0(4) . .
P2 C6 Fe1 C8 -159.6(5) . .
C7 C6 Fe1 C4 173.7(4) . .
C10 C6 Fe1 C4 -67.1(5) . .
P2 C6 Fe1 C4 53.4(6) . .
C7 C6 Fe1 C9 -82.5(4) . .
C10 C6 Fe1 C9 36.7(4) . .
P2 C6 Fe1 C9 157.2(5) . .
C4 C5 Fe1 C7 -176.0(4) . .
C1 C5 Fe1 C7 -56.1(5) . .
C4 C5 Fe1 C1 -119.9(6) . .
C4 C5 Fe1 C6 144.1(4) . .
C1 C5 Fe1 C6 -96.0(4) . .
C4 C5 Fe1 C2 -80.7(4) . .
C1 C5 Fe1 C2 39.2(4) . .
C4 C5 Fe1 C3 -37.2(4) . .
C1 C5 Fe1 C3 82.7(4) . .
C4 C5 Fe1 C10 98.7(4) . .
C1 C5 Fe1 C10 -141.4(4) . .
C4 C5 Fe1 C8 -122(5) . .
C1 C5 Fe1 C8 -2(6) . .
C1 C5 Fe1 C4 119.9(6) . .
C4 C5 Fe1 C9 61.6(6) . .
C1 C5 Fe1 C9 -178.5(4) . .
C3 C2 Fe1 C7 -146.7(4) . .
C1 C2 Fe1 C7 94.4(4) . .
C3 C2 Fe1 C1 119.0(5) . .
C3 C2 Fe1 C6 178.3(4) . .
C1 C2 Fe1 C6 59.3(5) . .
C3 C2 Fe1 C5 79.7(4) . .
C1 C2 Fe1 C5 -39.3(4) . .
C1 C2 Fe1 C3 -119.0(5) . .
C3 C2 Fe1 C10 -90(5) . .
C1 C2 Fe1 C10 151(4) . .
C3 C2 Fe1 C8 -102.3(4) . .
C1 C2 Fe1 C8 138.7(4) . .
C3 C2 Fe1 C4 36.3(4) . .
C1 C2 Fe1 C4 -82.7(4) . .
C3 C2 Fe1 C9 -67.2(5) . .
C1 C2 Fe1 C9 173.8(4) . .
C4 C3 Fe1 C7 173.7(4) . .
C2 C3 Fe1 C7 52.7(6) . .
C4 C3 Fe1 C1 82.6(4) . .
C2 C3 Fe1 C1 -38.5(4) . .
C4 C3 Fe1 C6 81(9) . .
C2 C3 Fe1 C6 -40(9) . .
C4 C3 Fe1 C5 37.6(4) . .
C2 C3 Fe1 C5 -83.5(4) . .
C4 C3 Fe1 C2 121.0(6) . .
C4 C3 Fe1 C10 -64.0(6) . .
C2 C3 Fe1 C10 175.0(4) . .
C4 C3 Fe1 C8 -145.5(4) . .
C2 C3 Fe1 C8 93.4(4) . .
C2 C3 Fe1 C4 -121.0(6) . .
C4 C3 Fe1 C9 -101.8(4) . .
C2 C3 Fe1 C9 137.2(4) . .
C9 C10 Fe1 C7 81.9(4) . .
C6 C10 Fe1 C7 -37.7(4) . .
C9 C10 Fe1 C1 173.4(4) . .
C6 C10 Fe1 C1 53.8(5) . .
C9 C10 Fe1 C6 119.6(5) . .
C9 C10 Fe1 C5 -145.1(4) . .
C6 C10 Fe1 C5 95.3(4) . .
C9 C10 Fe1 C2 25(5) . .
C6 C10 Fe1 C2 -95(5) . .
C9 C10 Fe1 C3 -61.9(5) . .
C6 C10 Fe1 C3 178.5(4) . .
C9 C10 Fe1 C8 36.9(4) . .
C6 C10 Fe1 C8 -82.7(4) . .
C9 C10 Fe1 C4 -100.9(4) . .
C6 C10 Fe1 C4 139.5(4) . .
C6 C10 Fe1 C9 -119.6(5) . .
C9 C8 Fe1 C7 -120.0(5) . .
C9 C8 Fe1 C1 -178.6(4) . .
C7 C8 Fe1 C1 -58.6(5) . .
C9 C8 Fe1 C6 -81.6(4) . .
C7 C8 Fe1 C6 38.4(4) . .
C9 C8 Fe1 C5 -177(62) . .
C7 C8 Fe1 C5 -57(6) . .
C9 C8 Fe1 C2 142.8(4) . .
C7 C8 Fe1 C2 -97.2(4) . .
C9 C8 Fe1 C3 99.8(4) . .
C7 C8 Fe1 C3 -140.2(4) . .
C9 C8 Fe1 C10 -36.5(4) . .
C7 C8 Fe1 C10 83.5(4) . .
C9 C8 Fe1 C4 64.4(6) . .
C7 C8 Fe1 C4 -175.6(4) . .
C7 C8 Fe1 C9 120.0(5) . .
C3 C4 Fe1 C7 -78(4) . .
C5 C4 Fe1 C7 41(4) . .
C3 C4 Fe1 C1 -81.3(4) . .
C5 C4 Fe1 C1 38.0(4) . .
C3 C4 Fe1 C6 -177.3(4) . .
C5 C4 Fe1 C6 -58.0(6) . .
C3 C4 Fe1 C5 -119.4(6) . .
C3 C4 Fe1 C2 -36.6(4) . .
C5 C4 Fe1 C2 82.7(4) . .
C5 C4 Fe1 C3 119.4(6) . .
C3 C4 Fe1 C10 140.5(4) . .
C5 C4 Fe1 C10 -100.1(4) . .
C3 C4 Fe1 C8 56.7(6) . .
C5 C4 Fe1 C8 176.1(4) . .
C3 C4 Fe1 C9 96.7(4) . .
C5 C4 Fe1 C9 -144.0(4) . .
C10 C9 Fe1 C7 -82.5(4) . .
C8 C9 Fe1 C7 38.1(4) . .
C10 C9 Fe1 C1 -108(3) . .
C8 C9 Fe1 C1 13(4) . .
C10 C9 Fe1 C6 -38.4(4) . .
C8 C9 Fe1 C6 82.2(4) . .
C10 C9 Fe1 C5 59.1(6) . .
C8 C9 Fe1 C5 179.7(4) . .
C10 C9 Fe1 C2 -178.0(4) . .
C8 C9 Fe1 C2 -57.4(5) . .
C10 C9 Fe1 C3 141.7(4) . .
C8 C9 Fe1 C3 -97.7(4) . .
C8 C9 Fe1 C10 120.6(5) . .
C10 C9 Fe1 C8 -120.6(5) . .
C10 C9 Fe1 C4 97.9(4) . .
C8 C9 Fe1 C4 -141.5(4) . .
C36 C35 Pt1 C55 -177(100) . .
C36 C35 Pt1 P1 1(5) . .
C36 C35 Pt1 P2 -165(4) . .
C56 C55 Pt1 C35 179(100) . .
C56 C55 Pt1 P1 157(11) . .
C56 C55 Pt1 P2 0(13) . .
C1 P1 Pt1 C35 124.1(3) . .
C17 P1 Pt1 C35 -111.8(3) . .
C11 P1 Pt1 C35 3.9(4) . .
C1 P1 Pt1 C55 147(4) . .
C17 P1 Pt1 C55 -89(4) . .
C11 P1 Pt1 C55 26(4) . .
C1 P1 Pt1 P2 -56.9(2) . .
C17 P1 Pt1 P2 67.2(2) . .
C11 P1 Pt1 P2 -177.1(3) . .
C6 P2 Pt1 C35 -173(2) . .
C23 P2 Pt1 C35 -54(2) . .
C29 P2 Pt1 C35 66(2) . .
C6 P2 Pt1 C55 -160.6(3) . .
C23 P2 Pt1 C55 -41.4(3) . .
C29 P2 Pt1 C55 78.8(3) . .
C6 P2 Pt1 P1 20.5(2) . .
C23 P2 Pt1 P1 139.7(2) . .
C29 P2 Pt1 P1 -100.0(2) . .
C75 Cl2 C75 Cl2 54.8(11) 2_756 2_756
